data_4349056
loop_
_publ_author_name
'Wallen, Christian M.'
'Wielizcko, Marika'
'Bacsa, John'
'Scarborough, Christopher C.'

_publ_section_title
;
 Heterotrimetallic sandwich complexes supported by sulfonamido ligands
;
_journal_issue 1
_journal_name_full 'Inorganic Chemistry Frontiers'
_journal_page_first 142
_journal_paper_doi 10.1039/C5QI00233H
_journal_volume 3
_journal_year 2016
_chemical_formula_moiety 'C36 H78 Co2 N8 O12 S6 Sr1'
_chemical_formula_sum 'C36 H78 Co2 N8 O12 S6 Sr'
_chemical_formula_weight 1212.90
_space_group_crystal_system trigonal
_space_group_IT_number 148
_space_group_name_Hall '-R 3'
_space_group_name_H-M_alt 'R -3 :H'
_atom_sites_solution_hydrogens geom
_audit_creation_date 2015-10-29
_audit_creation_method
;
Olex2 1.2-dev
(compiled 2015.09.30 svn.r3233 for OlexSys, GUI svn.r5103)
;
_audit_update_record
;
2015-10-30 deposited with the CCDC.
2015-11-26 downloaded from the CCDC.
;
_cell_angle_alpha 90
_cell_angle_beta 90
_cell_angle_gamma 120
_cell_formula_units_Z 3
_cell_length_a 12.638(4)
_cell_length_b 12.638(4)
_cell_length_c 29.797(8)
_cell_measurement_reflns_used 5438
_cell_measurement_temperature 100(2)
_cell_measurement_theta_max 30.492
_cell_measurement_theta_min 3.224
_cell_volume 4122(2)
_computing_cell_refinement 'SAINT v8.34A (Bruker, 2013)'
_computing_data_collection 'APEX2 v2014.1-1 (Bruker, 2014)'
_computing_data_reduction 'SAINT v8.34A (Bruker, 2013)'
_computing_molecular_graphics 'Olex2 (Dolomanov et al., 2009)'
_computing_publication_material 'Olex2 (Dolomanov et al., 2009)'
_computing_structure_refinement 'SHELXL-2014/7 (Sheldrick, 2014)'
_computing_structure_solution 'SHELXT-2014/4 (Sheldrick, 2015)'
_diffrn_ambient_temperature 100(2)
_diffrn_detector_area_resol_mean 512
_diffrn_measured_fraction_theta_full 1.000
_diffrn_measured_fraction_theta_max 0.998
_diffrn_measurement_device_type 'Bruker APEX-II CCD'
_diffrn_measurement_method '\f and \w scans'
_diffrn_radiation_monochromator graphite
_diffrn_radiation_type MoK\a
_diffrn_radiation_wavelength 0.71073
_diffrn_reflns_av_R_equivalents 0.0343
_diffrn_reflns_av_unetI/netI 0.0230
_diffrn_reflns_Laue_measured_fraction_full 1.000
_diffrn_reflns_Laue_measured_fraction_max 0.998
_diffrn_reflns_limit_h_max 17
_diffrn_reflns_limit_h_min -18
_diffrn_reflns_limit_k_max 17
_diffrn_reflns_limit_k_min -18
_diffrn_reflns_limit_l_max 42
_diffrn_reflns_limit_l_min -42
_diffrn_reflns_number 16290
_diffrn_reflns_point_group_measured_fraction_full 1.000
_diffrn_reflns_point_group_measured_fraction_max 0.998
_diffrn_reflns_theta_full 25.242
_diffrn_reflns_theta_max 30.513
_diffrn_reflns_theta_min 1.982
_diffrn_source 'fine-focus sealed tube'
_diffrn_source_current 35
_diffrn_source_voltage 45
_diffrn_standards_number 0
_exptl_absorpt_coefficient_mu 1.850
_exptl_absorpt_correction_T_max 0.7461
_exptl_absorpt_correction_T_min 0.5814
_exptl_absorpt_correction_type multi-scan
_exptl_absorpt_process_details
;
SADABS-2014/5 (Bruker,2014/5) was used for absorption correction.
wR2(int) was 0.0685 before and 0.0489 after correction.
The Ratio of minimum to maximum transmission is 0.7793.
The \l/2 correction factor is 0.00150.
;
_exptl_crystal_colour violet
_exptl_crystal_colour_primary violet
_exptl_crystal_density_diffrn 1.466
_exptl_crystal_description prism
_exptl_crystal_F_000 1902
_exptl_crystal_size_max 0.363
_exptl_crystal_size_mid 0.287
_exptl_crystal_size_min 0.196
_refine_diff_density_max 0.933
_refine_diff_density_min -0.441
_refine_diff_density_rms 0.096
_refine_ls_extinction_method none
_refine_ls_goodness_of_fit_ref 1.066
_refine_ls_hydrogen_treatment constr
_refine_ls_matrix_type full
_refine_ls_number_parameters 118
_refine_ls_number_reflns 2798
_refine_ls_number_restraints 3
_refine_ls_restrained_S_all 1.065
_refine_ls_R_factor_all 0.0413
_refine_ls_R_factor_gt 0.0363
_refine_ls_shift/su_max 0.000
_refine_ls_shift/su_mean 0.000
_refine_ls_structure_factor_coef Fsqd
_refine_ls_weighting_details 'w=1/[\s^2^(Fo^2^)+(0.0619P)^2^+3.6001P] where P=(Fo^2^+2Fc^2^)/3'
_refine_ls_weighting_scheme calc
_refine_ls_wR_factor_gt 0.0904
_refine_ls_wR_factor_ref 0.0937
_reflns_Friedel_coverage 0.000
_reflns_number_gt 2518
_reflns_number_total 2798
_reflns_threshold_expression 'I > 2\s(I)'
_cod_data_source_file c5qi00233h2.cif
_cod_data_source_block CoSrCoBus
_cod_original_cell_volume 4122(3)
_cod_original_sg_symbol_H-M 'R -3'
_cod_database_code 4349056
_shelx_space_group_comment
;
The symmetry employed for this shelxl refinement is uniquely defined
by the following loop, which should always be used as a source of
symmetry information in preference to the above space-group names.
They are only intended as comments.
;
_shelx_estimated_absorpt_t_max 0.713
_shelx_estimated_absorpt_t_min 0.553
_olex2_refinement_description
;
1. Fixed Uiso
 At 1.2 times of:
  All C(H,H) groups
 At 1.5 times of:
  All C(H,H,H) groups
2. Uiso/Uaniso restraints and constraints
Uanis(C1) = Uanis(C2)
Uanis(N2) = Uanis(N2')
3. Same fragment restrains
{C1', C2', N2'} sigma for 1-2: 0.002, 1-3: 0.002
as
{C1, C2, N2}
4. Others
 Sof(C1')=Sof(H1'A)=Sof(H1'B)=Sof(C2')=Sof(H2'B)=Sof(H2'A)=Sof(N2')=1-FVAR(1)
 Sof(C1)=Sof(H1A)=Sof(H1B)=Sof(C2)=Sof(H2A)=Sof(H2B)=Sof(N2)=FVAR(1)
5.a Secondary CH2 refined with riding coordinates:
 C1(H1A,H1B), C2(H2A,H2B), C1'(H1'A,H1'B), C2'(H2'B,H2'A)
5.b Idealised Me refined as rotating group:
 C4(H4A,H4C,H4B), C5(H5A,H5C,H5B), C6(H6A,H6B,H6C)
;
_shelx_shelxl_version_number 2014/7
_olex2_diffrn_ambient_temperature_device 'Oxford Cryosystems'
_olex2_exptl_crystal_mounting_method 'The crystal was mounted on a loop with paratone oil'
_olex2_submission_original_sample_id CMW-03-050
_olex2_submission_special_instructions 'No special instructions were received'

loop_
_space_group_symop_operation_xyz
'x, y, z'
'-y, x-y, z'
'-x+y, -x, z'
'x+2/3, y+1/3, z+1/3'
'-y+2/3, x-y+1/3, z+1/3'
'-x+y+2/3, -x+1/3, z+1/3'
'x+1/3, y+2/3, z+2/3'
'-y+1/3, x-y+2/3, z+2/3'
'-x+y+1/3, -x+2/3, z+2/3'
'-x, -y, -z'
'y, -x+y, -z'
'x-y, x, -z'
'-x+2/3, -y+1/3, -z+1/3'
'y+2/3, -x+y+1/3, -z+1/3'
'x-y+2/3, x+1/3, -z+1/3'
'-x+1/3, -y+2/3, -z+2/3'
'y+1/3, -x+y+2/3, -z+2/3'
'x-y+1/3, x+2/3, -z+2/3'

loop_
_atom_site_label
_atom_site_type_symbol
_atom_site_fract_x
_atom_site_fract_y
_atom_site_fract_z
_atom_site_U_iso_or_equiv
_atom_site_adp_type
_atom_site_occupancy
_atom_site_site_symmetry_order
_atom_site_calc_flag
_atom_site_refinement_flags_posn
_atom_site_refinement_flags_adp
_atom_site_refinement_flags_occupancy
_atom_site_disorder_assembly
_atom_site_disorder_group
C1 C 0.2932(4) 0.7540(3) -0.04036(12) 0.0242(7) Uani 0.575(8) 1 d D . . A 1
H1A H 0.2048 0.7120 -0.0423 0.029 Uiso 0.575(8) 1 calc R . . A 1
H1B H 0.3263 0.7857 -0.0699 0.029 Uiso 0.575(8) 1 calc R . . A 1
C2 C 0.3377(4) 0.8594(3) -0.00689(10) 0.0242(7) Uani 0.575(8) 1 d D . . A 1
H2A H 0.4255 0.9123 -0.0094 0.029 Uiso 0.575(8) 1 calc R . . A 1
H2B H 0.2989 0.9075 -0.0129 0.029 Uiso 0.575(8) 1 calc R . . A 1
N2 N 0.3053(7) 0.8057(6) 0.03867(9) 0.0189(12) Uani 0.575(8) 1 d D . . A 1
C1' C 0.3440(5) 0.7857(5) -0.03684(16) 0.0221(10) Uani 0.425(8) 1 d D . . A 2
H1'A H 0.3187 0.7836 -0.0677 0.027 Uiso 0.425(8) 1 calc R . . A 2
H1'B H 0.4290 0.8493 -0.0344 0.027 Uiso 0.425(8) 1 calc R . . A 2
C2' C 0.2666(5) 0.8172(5) -0.00624(13) 0.0223(12) Uani 0.425(8) 1 d D . . A 2
H2'B H 0.2944 0.9038 -0.0080 0.027 Uiso 0.425(8) 1 calc R . . A 2
H2'A H 0.1816 0.7721 -0.0154 0.027 Uiso 0.425(8) 1 calc R . . A 2
N2' N 0.2801(11) 0.7835(9) 0.04016(11) 0.0189(12) Uani 0.425(8) 1 d D . . A 2
C3 C 0.14268(16) 0.84417(17) 0.09212(7) 0.0258(4) Uani 1 1 d . . . . .
C4 C 0.0979(2) 0.8815(2) 0.05063(9) 0.0446(6) Uani 1 1 d . . . . .
H4A H 0.0200 0.8743 0.0569 0.067 Uiso 1 1 calc GR . . . .
H4C H 0.0897 0.8289 0.0260 0.067 Uiso 1 1 calc GR . . . .
H4B H 0.1557 0.9645 0.0429 0.067 Uiso 1 1 calc GR . . . .
C5 C 0.1481(2) 0.9191(2) 0.13309(9) 0.0417(5) Uani 1 1 d . . . . .
H5A H 0.2035 1.0041 0.1274 0.063 Uiso 1 1 calc GR . . . .
H5C H 0.1759 0.8934 0.1586 0.063 Uiso 1 1 calc GR . . . .
H5B H 0.0681 0.9070 0.1391 0.063 Uiso 1 1 calc GR . . . .
C6 C 0.06080(18) 0.70730(19) 0.10117(9) 0.0352(5) Uani 1 1 d . . . . .
H6A H -0.0223 0.6888 0.1046 0.053 Uiso 1 1 calc GR . . . .
H6B H 0.0871 0.6858 0.1282 0.053 Uiso 1 1 calc GR . . . .
H6C H 0.0663 0.6616 0.0764 0.053 Uiso 1 1 calc GR . . . .
N1 N 0.3333 0.6667 -0.02557(8) 0.0195(5) Uani 1 3 d S T P . .
O1 O 0.32929(11) 0.82563(11) 0.11970(4) 0.0188(2) Uani 1 1 d . . . . .
O2 O 0.37072(13) 1.00504(12) 0.07356(5) 0.0274(3) Uani 1 1 d . . . . .
S1 S 0.29655(4) 0.87464(3) 0.08069(2) 0.01751(10) Uani 1 1 d . . . . .
Co1 Co 0.3333 0.6667 0.04447(2) 0.01458(10) Uani 1 3 d S T P A .
Sr1 Sr 0.3333 0.6667 0.1667 0.01427(10) Uani 1 6 d S T P . .

loop_
_atom_site_aniso_label
_atom_site_aniso_U_11
_atom_site_aniso_U_22
_atom_site_aniso_U_33
_atom_site_aniso_U_23
_atom_site_aniso_U_13
_atom_site_aniso_U_12
C1 0.0306(18) 0.0242(13) 0.0197(11) 0.0059(9) 0.0029(10) 0.0152(12)
C2 0.0306(18) 0.0242(13) 0.0197(11) 0.0059(9) 0.0029(10) 0.0152(12)
N2 0.027(3) 0.013(2) 0.0170(7) 0.0023(7) 0.0013(8) 0.010(3)
C1' 0.027(2) 0.018(2) 0.019(2) 0.0065(16) 0.0066(19) 0.0098(19)
C2' 0.028(3) 0.025(2) 0.0183(19) 0.0023(15) -0.0003(16) 0.017(2)
N2' 0.027(3) 0.013(2) 0.0170(7) 0.0023(7) 0.0013(8) 0.010(3)
C3 0.0211(8) 0.0230(8) 0.0375(10) -0.0003(7) -0.0052(7) 0.0141(7)
C4 0.0386(12) 0.0377(11) 0.0634(16) 0.0070(11) -0.0174(11) 0.0235(10)
C5 0.0340(11) 0.0449(12) 0.0558(14) -0.0117(11) 0.0045(10) 0.0269(10)
C6 0.0191(8) 0.0286(9) 0.0549(14) 0.0068(9) -0.0032(8) 0.0096(7)
N1 0.0190(6) 0.0190(6) 0.0206(12) 0.000 0.000 0.0095(3)
O1 0.0191(5) 0.0201(5) 0.0191(6) 0.0020(4) -0.0010(4) 0.0111(4)
O2 0.0319(7) 0.0170(6) 0.0319(7) 0.0054(5) 0.0051(5) 0.0113(5)
S1 0.02137(19) 0.01538(18) 0.01843(19) 0.00118(13) -0.00020(14) 0.01118(15)
Co1 0.01393(12) 0.01393(12) 0.01589(19) 0.000 0.000 0.00697(6)
Sr1 0.01474(12) 0.01474(12) 0.01333(17) 0.000 0.000 0.00737(6)

loop_
_atom_type_symbol
_atom_type_description
_atom_type_scat_dispersion_real
_atom_type_scat_dispersion_imag
_atom_type_scat_source
C C 0.0033 0.0016 'International Tables Vol C Tables 4.2.6.8 and 6.1.1.4'
H H 0.0000 0.0000 'International Tables Vol C Tables 4.2.6.8 and 6.1.1.4'
Co Co 0.3494 0.9721 'International Tables Vol C Tables 4.2.6.8 and 6.1.1.4'
N N 0.0061 0.0033 'International Tables Vol C Tables 4.2.6.8 and 6.1.1.4'
O O 0.0106 0.0060 'International Tables Vol C Tables 4.2.6.8 and 6.1.1.4'
S S 0.1246 0.1234 'International Tables Vol C Tables 4.2.6.8 and 6.1.1.4'
Sr Sr -1.5307 3.2498 'International Tables Vol C Tables 4.2.6.8 and 6.1.1.4'

loop_
_geom_angle_atom_site_label_1
_geom_angle_atom_site_label_2
_geom_angle_atom_site_label_3
_geom_angle
_geom_angle_site_symmetry_1
_geom_angle_site_symmetry_3
H1A C1 H1B 108.2 . .
C2 C1 H1A 109.7 . .
C2 C1 H1B 109.7 . .
N1 C1 H1A 109.7 . .
N1 C1 H1B 109.7 . .
N1 C1 C2 109.8(3) . .
C1 C2 H2A 110.2 . .
C1 C2 H2B 110.2 . .
H2A C2 H2B 108.5 . .
N2 C2 C1 107.5(3) . .
N2 C2 H2A 110.2 . .
N2 C2 H2B 110.2 . .
C2 N2 S1 124.0(4) . .
C2 N2 Co1 111.0(3) . .
S1 N2 Co1 121.6(2) . .
H1'A C1' H1'B 107.8 . .
C2' C1' H1'A 109.1 . .
C2' C1' H1'B 109.1 . .
N1 C1' H1'A 109.1 . .
N1 C1' H1'B 109.1 . .
N1 C1' C2' 112.6(3) . .
C1' C2' H2'B 110.2 . .
C1' C2' H2'A 110.2 . .
H2'B C2' H2'A 108.5 . .
N2' C2' C1' 107.6(3) . .
N2' C2' H2'B 110.2 . .
N2' C2' H2'A 110.2 . .
C2' N2' S1 119.2(5) . .
C2' N2' Co1 114.9(4) . .
S1 N2' Co1 122.3(4) . .
C4 C3 C6 110.19(17) . .
C4 C3 S1 107.79(15) . .
C5 C3 C4 111.34(18) . .
C5 C3 C6 110.82(19) . .
C5 C3 S1 107.93(13) . .
C6 C3 S1 108.65(12) . .
C3 C4 H4A 109.5 . .
C3 C4 H4C 109.5 . .
C3 C4 H4B 109.5 . .
H4A C4 H4C 109.5 . .
H4A C4 H4B 109.5 . .
H4C C4 H4B 109.5 . .
C3 C5 H5A 109.5 . .
C3 C5 H5C 109.5 . .
C3 C5 H5B 109.5 . .
H5A C5 H5C 109.5 . .
H5A C5 H5B 109.5 . .
H5C C5 H5B 109.5 . .
C3 C6 H6A 109.5 . .
C3 C6 H6B 109.5 . .
C3 C6 H6C 109.5 . .
H6A C6 H6B 109.5 . .
H6A C6 H6C 109.5 . .
H6B C6 H6C 109.5 . .
C1 N1 C1 111.67(15) . 3_565
C1 N1 C1 111.67(15) 2_665 3_565
C1 N1 C1 111.67(15) . 2_665
C1 N1 Co1 107.17(16) 2_665 .
C1 N1 Co1 107.17(16) . .
C1 N1 Co1 107.17(16) 3_565 .
C1' N1 C1' 115.01(16) . 3_565
C1' N1 C1' 115.01(16) . 2_665
C1' N1 C1' 115.01(16) 2_665 3_565
C1' N1 Co1 103.1(2) 2_665 .
C1' N1 Co1 103.1(2) 3_565 .
C1' N1 Co1 103.1(2) . .
S1 O1 Sr1 156.23(7) . 13_565
S1 O1 Sr1 156.23(7) . .
Sr1 O1 Sr1 0.0 13_565 .
N2 S1 C3 113.6(3) . .
N2' S1 C3 104.3(4) . .
O1 S1 N2 106.6(2) . .
O1 S1 N2' 104.8(2) . .
O1 S1 C3 105.04(8) . .
O2 S1 N2 109.4(2) . .
O2 S1 N2' 118.9(3) . .
O2 S1 C3 106.51(8) . .
O2 S1 O1 115.93(8) . .
N2 Co1 N2 119.23(2) . 2_665
N2 Co1 N2 119.24(2) . 3_565
N2 Co1 N2 119.24(2) 2_665 3_565
N2 Co1 N1 84.96(8) . .
N2 Co1 N1 84.96(8) 2_665 .
N2 Co1 N1 84.96(8) 3_565 .
N2 Co1 Sr1 95.04(8) . 13_565
N2 Co1 Sr1 95.04(8) 3_565 13_565
N2 Co1 Sr1 95.04(8) 2_665 13_565
N2 Co1 Sr1 95.04(8) 3_565 .
N2 Co1 Sr1 95.04(8) . .
N2 Co1 Sr1 95.04(8) 2_665 .
N2' Co1 N2' 119.55(2) 2_665 3_565
N2' Co1 N2' 119.55(2) . 2_665
N2' Co1 N2' 119.55(2) . 3_565
N2' Co1 N1 86.14(10) 2_665 .
N2' Co1 N1 86.14(10) . .
N2' Co1 N1 86.14(10) 3_565 .
N2' Co1 Sr1 93.86(10) 3_565 13_565
N2' Co1 Sr1 93.86(10) 3_565 .
N2' Co1 Sr1 93.86(10) 2_665 .
N2' Co1 Sr1 93.86(10) 2_665 13_565
N2' Co1 Sr1 93.86(10) . .
N2' Co1 Sr1 93.86(10) . 13_565
N1 Co1 Sr1 180.0 . .
N1 Co1 Sr1 180.0 . 13_565
Sr1 Co1 Sr1 0.0 13_565 .
O1 Sr1 O1 91.05(4) 15 14_455
O1 Sr1 O1 91.05(4) 15 13_565
O1 Sr1 O1 180.00(6) 14_455 2_665
O1 Sr1 O1 91.05(4) . 2_665
O1 Sr1 O1 88.95(4) 14_455 .
O1 Sr1 O1 88.95(4) 15 2_665
O1 Sr1 O1 91.05(4) 14_455 13_565
O1 Sr1 O1 88.95(4) 15 .
O1 Sr1 O1 180.0 . 13_565
O1 Sr1 O1 88.95(4) 13_565 2_665

loop_
_geom_bond_atom_site_label_1
_geom_bond_atom_site_label_2
_geom_bond_distance
_geom_bond_site_symmetry_2
C1 H1A 0.9700 .
C1 H1B 0.9700 .
C1 C2 1.529(3) .
C1 N1 1.493(4) .
C2 H2A 0.9700 .
C2 H2B 0.9700 .
C2 N2 1.481(3) .
N2 S1 1.561(4) .
N2 Co1 1.965(6) .
C1' H1'A 0.9700 .
C1' H1'B 0.9700 .
C1' C2' 1.529(4) .
C1' N1 1.480(5) .
C2' H2'B 0.9700 .
C2' H2'A 0.9700 .
C2' N2' 1.481(3) .
N2' S1 1.609(7) .
N2' Co1 1.909(9) .
C3 C4 1.529(3) .
C3 C5 1.526(3) .
C3 C6 1.532(3) .
C3 S1 1.8158(19) .
C4 H4A 0.9600 .
C4 H4C 0.9600 .
C4 H4B 0.9600 .
C5 H5A 0.9600 .
C5 H5C 0.9600 .
C5 H5B 0.9600 .
C6 H6A 0.9600 .
C6 H6B 0.9600 .
C6 H6C 0.9600 .
N1 C1 1.493(4) 3_565
N1 C1 1.493(4) 2_665
N1 C1' 1.480(5) 3_565
N1 C1' 1.480(5) 2_665
N1 Co1 2.087(3) .
O1 S1 1.4706(12) .
O1 Sr1 2.4697(13) 13_565
O1 Sr1 2.4697(13) .
O2 S1 1.4474(14) .
Co1 N2 1.965(6) 2_665
Co1 N2 1.965(6) 3_565
Co1 N2' 1.909(9) 2_665
Co1 N2' 1.909(9) 3_565
Co1 Sr1 3.6411(10) 13_565
Co1 Sr1 3.6411(10) .
Sr1 O1 2.4697(13) 15
Sr1 O1 2.4697(13) 14_455
Sr1 O1 2.4697(13) 13_565
Sr1 O1 2.4697(13) 2_665

loop_
_geom_torsion_atom_site_label_1
_geom_torsion_atom_site_label_2
_geom_torsion_atom_site_label_3
_geom_torsion_atom_site_label_4
_geom_torsion
_geom_torsion_site_symmetry_1
_geom_torsion_site_symmetry_4
C1 C2 N2 S1 -160.2(6) . .
C1 C2 N2 Co1 40.4(5) . .
C2 C1 N1 C1 -83.9(5) . 3_565
C2 C1 N1 C1 150.2(3) . 2_665
C2 C1 N1 Co1 33.2(4) . .
C2 N2 S1 C3 95.0(6) . .
C2 N2 S1 O1 -149.8(5) . .
C2 N2 S1 O2 -23.8(7) . .
C1' C2' N2' S1 137.8(8) . .
C1' C2' N2' Co1 -21.0(9) . .
C2' C1' N1 C1' 71.0(8) . 2_665
C2' C1' N1 C1' -152.0(4) . 3_565
C2' C1' N1 Co1 -40.5(5) . .
C2' N2' S1 C3 79.9(8) . .
C2' N2' S1 O1 -170.0(7) . .
C2' N2' S1 O2 -38.5(10) . .
C4 C3 S1 N2 -58.4(2) . .
C4 C3 S1 N2' -64.5(3) . .
C4 C3 S1 O1 -174.44(14) . .
C4 C3 S1 O2 62.07(16) . .
C5 C3 S1 N2 -178.7(2) . .
C5 C3 S1 N2' 175.1(3) . .
C5 C3 S1 O1 65.19(16) . .
C5 C3 S1 O2 -58.30(16) . .
C6 C3 S1 N2 61.0(3) . .
C6 C3 S1 N2' 54.9(3) . .
C6 C3 S1 O1 -55.04(16) . .
C6 C3 S1 O2 -178.53(15) . .
N1 C1 C2 N2 -48.6(6) . .
N1 C1' C2' N2' 42.0(8) . .
Co1 N2 S1 C3 -107.7(4) . .
Co1 N2 S1 O1 7.5(6) . .
Co1 N2 S1 O2 133.5(4) . .
Co1 N2' S1 C3 -123.0(6) . .
Co1 N2' S1 O1 -12.8(7) . .
Co1 N2' S1 O2 118.6(5) . .
Sr1 O1 S1 N2 -39.8(4) 13_565 .
Sr1 O1 S1 N2 -39.8(4) . .
Sr1 O1 S1 N2' -28.6(5) 13_565 .
Sr1 O1 S1 N2' -28.6(5) . .
Sr1 O1 S1 C3 81.03(19) 13_565 .
Sr1 O1 S1 C3 81.03(19) . .
Sr1 O1 S1 O2 -161.73(16) . .
Sr1 O1 S1 O2 -161.73(16) 13_565 .
